data_4038122
loop_
_publ_author_name
'W\"ossner, Jan S'
'Esser, Birgit'

_publ_section_title
;
 Spiroconjugated Donor-\s-Acceptor Charge-Transfer Dyes: Effect of the
 \p-Subsystems on the Optoelectronic Properties.
;
_journal_issue 7
_journal_name_full 'The Journal of organic chemistry'
_journal_page_first 5048
_journal_page_last 5057
_journal_paper_doi 10.1021/acs.joc.0c00567
_journal_volume 85
_journal_year 2020
_chemical_formula_moiety 'C25 H14 O4'
_chemical_formula_sum 'C25 H14 O4'
_chemical_formula_weight 378.36
_space_group_crystal_system orthorhombic
_space_group_IT_number 19
_space_group_name_Hall 'P 2ac 2ab'
_space_group_name_H-M_alt 'P 21 21 21'
_atom_sites_solution_hydrogens geom
_atom_sites_solution_primary dual
_audit_creation_date 2019-02-27
_audit_creation_method
;
Olex2 1.2
(compiled 2018.05.29 svn.r3508 for OlexSys, GUI svn.r5506)
;
_cell_angle_alpha 90
_cell_angle_beta 90
_cell_angle_gamma 90
_cell_formula_units_Z 8
_cell_length_a 13.845(5)
_cell_length_b 13.921(5)
_cell_length_c 18.938(7)
_cell_measurement_reflns_used 9959
_cell_measurement_temperature 100(2)
_cell_measurement_theta_max 20.910
_cell_measurement_theta_min 2.345
_cell_volume 3650(2)
_computing_cell_refinement 'SAINT V8.38A (Madison, 2016)'
_computing_data_collection 'Bruker APEX2 software'
_computing_data_reduction 'SAINT V8.38A (Madison, 2016)'
_computing_molecular_graphics 'Olex2 (Dolomanov et al., 2009)'
_computing_publication_material 'Olex2 (Dolomanov et al., 2009)'
_computing_structure_refinement 'ShelXL (Sheldrick, 2015)'
_computing_structure_solution 'ShelXT (Sheldrick, 2015)'
_diffrn_ambient_temperature 100.01
_diffrn_detector 'Bruker APEX2 area detector'
_diffrn_detector_area_resol_mean 7.9
_diffrn_detector_type 'CCD area detector'
_diffrn_measured_fraction_theta_full 1.000
_diffrn_measured_fraction_theta_max 0.994
_diffrn_measurement_device 'fixed-chi two circle goniometer'
_diffrn_measurement_device_type 'Bruker SMART APEX2 area detector'
_diffrn_measurement_method '\w and \f scans'
_diffrn_radiation_monochromator 'mirror optics'
_diffrn_radiation_probe x-ray
_diffrn_radiation_type MoK\a
_diffrn_radiation_wavelength 0.71073
_diffrn_reflns_av_R_equivalents 0.0809
_diffrn_reflns_av_unetI/netI 0.0458
_diffrn_reflns_Laue_measured_fraction_full 1.000
_diffrn_reflns_Laue_measured_fraction_max 0.994
_diffrn_reflns_limit_h_max 17
_diffrn_reflns_limit_h_min -17
_diffrn_reflns_limit_k_max 17
_diffrn_reflns_limit_k_min -17
_diffrn_reflns_limit_l_max 23
_diffrn_reflns_limit_l_min -23
_diffrn_reflns_number 74657
_diffrn_reflns_point_group_measured_fraction_full 1.000
_diffrn_reflns_point_group_measured_fraction_max 0.993
_diffrn_reflns_theta_full 25.242
_diffrn_reflns_theta_max 26.570
_diffrn_reflns_theta_min 1.075
_diffrn_source 'microfocus sealed X-ray tube'
_diffrn_source_current 50
_diffrn_source_type 'Incoatec Mo I\ms'
_diffrn_source_voltage 0.6
_exptl_absorpt_coefficient_mu 0.093
_exptl_absorpt_correction_T_max 0.7454
_exptl_absorpt_correction_T_min 0.6849
_exptl_absorpt_correction_type multi-scan
_exptl_absorpt_process_details
'SADABS-2016/2 (Bruker,2016/2) was used for absorption correction. wR2(int) was 0.0773 before and 0.0683 after correction. The Ratio of minimum to maximum transmission is 0.9188. The \l/2 correction factor is Not present.'
_exptl_crystal_colour colourless
_exptl_crystal_colour_primary colourless
_exptl_crystal_density_diffrn 1.377
_exptl_crystal_description block
_exptl_crystal_F_000 1568
_exptl_crystal_recrystallization_method
'The material was recrystallised from a mixture of CHCl3 / CHCl2 and Methanol  by solvent layering'
_exptl_crystal_size_max 0.2
_exptl_crystal_size_mid 0.17
_exptl_crystal_size_min 0.1
_refine_diff_density_max 0.170
_refine_diff_density_min -0.175
_refine_diff_density_rms 0.040
_refine_ls_abs_structure_details
;
 Flack x determined using 2617 quotients [(I+)-(I-)]/[(I+)+(I-)]
 (Parsons, Flack and Wagner, Acta Cryst. B69 (2013) 249-259).
;
_refine_ls_abs_structure_Flack 0.6(4)
_refine_ls_extinction_method none
_refine_ls_goodness_of_fit_ref 1.074
_refine_ls_hydrogen_treatment constr
_refine_ls_matrix_type full
_refine_ls_number_parameters 524
_refine_ls_number_reflns 7595
_refine_ls_number_restraints 0
_refine_ls_restrained_S_all 1.074
_refine_ls_R_factor_all 0.0506
_refine_ls_R_factor_gt 0.0404
_refine_ls_shift/su_max 0.000
_refine_ls_shift/su_mean 0.000
_refine_ls_structure_factor_coef Fsqd
_refine_ls_weighting_details 'w=1/[\s^2^(Fo^2^)+(0.0304P)^2^+0.8295P] where P=(Fo^2^+2Fc^2^)/3'
_refine_ls_weighting_scheme calc
_refine_ls_wR_factor_gt 0.0794
_refine_ls_wR_factor_ref 0.0839
_reflns_Friedel_coverage 0.796
_reflns_Friedel_fraction_full 1.000
_reflns_Friedel_fraction_max 0.993
_reflns_number_gt 6776
_reflns_number_total 7595
_reflns_threshold_expression 'I > 2\s(I)'
_cod_data_source_file jo0c00567_si_002.cif
_cod_data_source_block esser_jw316_0m_a
_cod_depositor_comments 'Adding full bibliography for 4038114--4038124.cif.'
_cod_database_code 4038122
_shelx_shelxl_version_number 2018/3
_shelx_space_group_comment
;
The symmetry employed for this shelxl refinement is uniquely defined
by the following loop, which should always be used as a source of
symmetry information in preference to the above space-group names.
They are only intended as comments.
;
_shelx_estimated_absorpt_t_max 0.991
_shelx_estimated_absorpt_t_min 0.982
_olex2_refinement_description
;
1. Twinned data refinement
 Scales: 0.6519(15)
 0.3481(15)
2. Fixed Uiso
 At 1.2 times of:
  All C(H) groups
3.a Aromatic/amide H refined with riding coordinates:
 C4(H4), C6(H6), C7(H7), C8(H8), C9(H9), C23A(H23A), C11A(H11A), C15A(H15A),
 C22A(H22A), C24A(H24A), C18A(H18A), C11(H11), C15(H15), C16(H16), C16A(H16A),
 C18(H18), C17(H17), C17A(H17A), C21A(H21A), C4A(H4A), C9A(H9A), C6A(H6A),
 C7A(H7A), C8A(H8A), C21(H21), C22(H22), C23(H23), C24(H24)
;
_olex2_diffrn_ambient_temperature_device 'Oxford Cryosystems 800'
_olex2_exptl_crystal_mounting_method 'The crystal was mounted on a MITIGEN holder in perfluoroether oil'
_olex2_submission_special_instructions 'No special instructions were received'

loop_
_space_group_symop_operation_xyz
'x, y, z'
'-x+1/2, -y, z+1/2'
'-x, y+1/2, -z+1/2'
'x+1/2, -y+1/2, -z'

loop_
_atom_site_label
_atom_site_type_symbol
_atom_site_fract_x
_atom_site_fract_y
_atom_site_fract_z
_atom_site_U_iso_or_equiv
_atom_site_adp_type
_atom_site_occupancy
_atom_site_site_symmetry_order
_atom_site_calc_flag
_atom_site_refinement_flags_posn
_atom_site_refinement_flags_adp
_atom_site_refinement_flags_occupancy
_atom_site_disorder_assembly
_atom_site_disorder_group
O4A O 1.0279(2) 0.5770(2) 0.56234(14) 0.0233(6) Uani 1 1 d . . . . .
O1 O 0.3912(2) 0.5494(2) 0.74807(17) 0.0293(7) Uani 1 1 d . . . . .
C1 C 0.3560(3) 0.7206(3) 0.7510(2) 0.0204(8) Uani 1 1 d . . . . .
O3A O 1.05298(19) 0.5326(2) 0.44341(14) 0.0216(6) Uani 1 1 d . . . . .
O2 O 0.4006(2) 0.8897(2) 0.73850(16) 0.0299(7) Uani 1 1 d . . . . .
C2 C 0.4200(3) 0.6315(3) 0.7422(2) 0.0221(9) Uani 1 1 d . . . . .
O3 O 0.2810(2) 0.7169(2) 0.70074(13) 0.0224(6) Uani 1 1 d . . . . .
C3 C 0.5198(3) 0.6644(3) 0.72701(19) 0.0192(8) Uani 1 1 d . . . . .
C4 C 0.6016(3) 0.6105(3) 0.71762(19) 0.0221(9) Uani 1 1 d . . . . .
H4 H 0.599397 0.542571 0.721889 0.027 Uiso 1 1 calc R . . . .
O4 O 0.32294(19) 0.7312(2) 0.82145(13) 0.0205(6) Uani 1 1 d . . . . .
O1A O 1.22086(19) 0.6377(2) 0.49672(15) 0.0273(7) Uani 1 1 d . . . . .
C5 C 0.6900(3) 0.6580(3) 0.7014(2) 0.0220(9) Uani 1 1 d . . . . .
C6 C 0.7780(3) 0.6045(4) 0.6919(2) 0.0323(11) Uani 1 1 d . . . . .
H6 H 0.778279 0.536877 0.698381 0.039 Uiso 1 1 calc R . . . .
C7 C 0.8606(3) 0.6510(4) 0.6735(2) 0.0381(12) Uani 1 1 d . . . . .
H7 H 0.918595 0.615125 0.668525 0.046 Uiso 1 1 calc R . . . .
O2A O 0.8798(2) 0.6562(2) 0.46380(16) 0.0345(8) Uani 1 1 d . . . . .
C8 C 0.8626(3) 0.7504(4) 0.6618(2) 0.0377(13) Uani 1 1 d . . . . .
H8 H 0.920491 0.780396 0.646481 0.045 Uiso 1 1 calc R . . . .
C2A C 1.1391(3) 0.6698(3) 0.4894(2) 0.0215(9) Uani 1 1 d . . . . .
C9 C 0.7801(3) 0.8051(3) 0.6726(2) 0.0299(11) Uani 1 1 d . . . . .
H9 H 0.782395 0.872803 0.666375 0.036 Uiso 1 1 calc R . . . .
C12A C 1.0068(3) 0.7758(3) 0.4682(2) 0.0208(9) Uani 1 1 d . . . . .
C14A C 0.9830(3) 0.4593(3) 0.4499(2) 0.0211(9) Uani 1 1 d . . . . .
C23A C 1.2031(3) 0.4394(4) 0.6675(2) 0.0330(11) Uani 1 1 d . . . . .
H23A H 1.248701 0.449444 0.704280 0.040 Uiso 1 1 calc R . . . .
C20A C 1.0661(3) 0.4089(3) 0.5606(2) 0.0205(9) Uani 1 1 d . . . . .
C11A C 0.9624(3) 0.8612(3) 0.4521(2) 0.0248(10) Uani 1 1 d . . . . .
H11A H 0.894696 0.863793 0.444194 0.030 Uiso 1 1 calc R . . . .
C25A C 1.0851(3) 0.5005(3) 0.5868(2) 0.0239(9) Uani 1 1 d . . . . .
C15A C 0.9150(3) 0.4493(3) 0.3966(2) 0.0259(10) Uani 1 1 d . . . . .
H15A H 0.912506 0.494082 0.358817 0.031 Uiso 1 1 calc R . . . .
C22A C 1.1865(3) 0.3478(4) 0.6422(2) 0.0295(10) Uani 1 1 d . . . . .
H22A H 1.221294 0.294911 0.661194 0.035 Uiso 1 1 calc R . . . .
C5A C 1.1224(3) 0.9406(3) 0.4612(2) 0.0240(9) Uani 1 1 d . . . . .
C19A C 0.9906(3) 0.3954(3) 0.5052(2) 0.0203(9) Uani 1 1 d . . . . .
C3A C 1.1090(3) 0.7708(3) 0.4787(2) 0.0216(9) Uani 1 1 d . . . . .
C1A C 1.0456(3) 0.6081(3) 0.4925(2) 0.0211(9) Uani 1 1 d . . . . .
C24A C 1.1529(3) 0.5173(3) 0.6391(2) 0.0281(10) Uani 1 1 d . . . . .
H24A H 1.165026 0.580720 0.655413 0.034 Uiso 1 1 calc R . . . .
C18A C 0.9246(3) 0.3191(3) 0.5079(2) 0.0228(9) Uani 1 1 d . . . . .
H18A H 0.927024 0.274599 0.545874 0.027 Uiso 1 1 calc R . . . .
C10 C 0.6917(3) 0.7600(3) 0.6931(2) 0.0225(9) Uani 1 1 d . . . . .
C12 C 0.5218(3) 0.7659(3) 0.7217(2) 0.0189(9) Uani 1 1 d . . . . .
C11 C 0.6069(3) 0.8140(3) 0.7050(2) 0.0237(9) Uani 1 1 d . . . . .
H11 H 0.607901 0.882094 0.701664 0.028 Uiso 1 1 calc R . . . .
C13 C 0.4253(3) 0.8066(3) 0.7375(2) 0.0220(9) Uani 1 1 d . . . . .
C10A C 1.0191(3) 0.9450(3) 0.4476(2) 0.0246(9) Uani 1 1 d . . . . .
C14 C 0.2083(3) 0.7874(3) 0.7078(2) 0.0203(8) Uani 1 1 d . . . . .
C15 C 0.2026(3) 0.8589(3) 0.6577(2) 0.0265(10) Uani 1 1 d . . . . .
H15 H 0.248636 0.862761 0.620655 0.032 Uiso 1 1 calc R . . . .
C13A C 0.9637(3) 0.6794(3) 0.4740(2) 0.0247(10) Uani 1 1 d . . . . .
C16 C 0.1276(3) 0.9257(3) 0.6627(2) 0.0300(10) Uani 1 1 d . . . . .
H16 H 0.123244 0.976472 0.629337 0.036 Uiso 1 1 calc R . . . .
C16A C 0.8504(3) 0.3727(3) 0.3994(2) 0.0283(10) Uani 1 1 d . . . . .
H16A H 0.803267 0.364787 0.363433 0.034 Uiso 1 1 calc R . . . .
C18 C 0.0654(3) 0.8445(3) 0.7655(2) 0.0271(10) Uani 1 1 d . . . . .
H18 H 0.018010 0.839146 0.801525 0.032 Uiso 1 1 calc R . . . .
C17 C 0.0590(3) 0.9183(3) 0.7166(2) 0.0291(10) Uani 1 1 d . . . . .
H17 H 0.008044 0.963840 0.719696 0.035 Uiso 1 1 calc R . . . .
C17A C 0.8552(3) 0.3080(3) 0.4550(2) 0.0264(10) Uani 1 1 d . . . . .
H17A H 0.811073 0.255903 0.457115 0.032 Uiso 1 1 calc R . . . .
C19 C 0.1406(3) 0.7779(3) 0.7623(2) 0.0197(8) Uani 1 1 d . . . . .
C21A C 1.1191(3) 0.3330(3) 0.5892(2) 0.0239(9) Uani 1 1 d . . . . .
H21A H 1.108678 0.269786 0.571910 0.029 Uiso 1 1 calc R . . . .
C4A C 1.1653(3) 0.8504(3) 0.4760(2) 0.0226(9) Uani 1 1 d . . . . .
H4A H 1.232848 0.845776 0.483950 0.027 Uiso 1 1 calc R . . . .
C9A C 0.9796(3) 1.0354(3) 0.4273(2) 0.0316(11) Uani 1 1 d . . . . .
H9A H 0.912680 1.040243 0.416930 0.038 Uiso 1 1 calc R . . . .
C6A C 1.1779(3) 1.0249(3) 0.4577(2) 0.0312(11) Uani 1 1 d . . . . .
H6A H 1.244906 1.022320 0.468435 0.037 Uiso 1 1 calc R . . . .
C7A C 1.1370(4) 1.1104(3) 0.4390(2) 0.0370(11) Uani 1 1 d . . . . .
H7A H 1.175423 1.166825 0.436899 0.044 Uiso 1 1 calc R . . . .
C8A C 1.0365(4) 1.1149(4) 0.4225(2) 0.0370(12) Uani 1 1 d . . . . .
H8A H 1.008969 1.174240 0.408026 0.044 Uiso 1 1 calc R . . . .
C20 C 0.1509(3) 0.6993(3) 0.8145(2) 0.0204(9) Uani 1 1 d . . . . .
C21 C 0.0708(3) 0.6484(3) 0.8410(2) 0.0244(9) Uani 1 1 d . . . . .
H21 H 0.007901 0.662176 0.823696 0.029 Uiso 1 1 calc R . . . .
C22 C 0.0830(3) 0.5784(3) 0.8922(2) 0.0286(10) Uani 1 1 d . . . . .
H22 H 0.028445 0.544752 0.909845 0.034 Uiso 1 1 calc R . . . .
C23 C 0.1746(4) 0.5569(3) 0.9180(2) 0.0314(11) Uani 1 1 d . . . . .
H23 H 0.182286 0.508825 0.953105 0.038 Uiso 1 1 calc R . . . .
C24 C 0.2554(3) 0.6062(3) 0.8922(2) 0.0252(9) Uani 1 1 d . . . . .
H24 H 0.318076 0.592434 0.909837 0.030 Uiso 1 1 calc R . . . .
C25 C 0.2423(3) 0.6748(3) 0.84076(19) 0.0204(9) Uani 1 1 d . . . . .

loop_
_atom_site_aniso_label
_atom_site_aniso_U_11
_atom_site_aniso_U_22
_atom_site_aniso_U_33
_atom_site_aniso_U_23
_atom_site_aniso_U_13
_atom_site_aniso_U_12
O4A 0.0239(15) 0.0283(16) 0.0178(14) -0.0046(12) 0.0065(12) 0.0001(12)
O1 0.0282(16) 0.0232(16) 0.0366(17) 0.0000(14) 0.0010(14) -0.0037(13)
C1 0.019(2) 0.026(2) 0.0167(19) -0.0026(17) -0.0024(17) -0.0010(18)
O3A 0.0221(15) 0.0248(16) 0.0180(14) -0.0036(12) 0.0036(12) -0.0024(12)
O2 0.0324(17) 0.0232(16) 0.0339(16) -0.0021(13) -0.0073(14) 0.0050(13)
C2 0.026(2) 0.024(2) 0.0153(19) 0.0001(16) -0.0005(17) -0.0018(18)
O3 0.0219(15) 0.0268(15) 0.0185(14) -0.0045(12) -0.0034(11) 0.0015(12)
C3 0.020(2) 0.025(2) 0.0125(18) -0.0025(16) -0.0019(16) -0.0014(18)
C4 0.031(2) 0.021(2) 0.0139(18) -0.0012(16) -0.0024(17) -0.0005(18)
O4 0.0181(14) 0.0281(16) 0.0151(13) -0.0036(12) -0.0030(11) -0.0011(12)
O1A 0.0196(14) 0.0311(17) 0.0313(16) 0.0022(14) 0.0014(13) 0.0032(12)
C5 0.022(2) 0.033(2) 0.0114(18) -0.0037(18) -0.0009(15) 0.0014(19)
C6 0.030(2) 0.048(3) 0.020(2) -0.007(2) 0.0013(18) 0.006(2)
C7 0.021(2) 0.063(4) 0.030(2) -0.011(2) 0.007(2) 0.002(2)
O2A 0.0192(15) 0.0404(19) 0.0438(18) -0.0094(16) -0.0006(14) -0.0009(14)
C8 0.027(2) 0.064(4) 0.022(2) -0.009(2) 0.0051(19) -0.012(2)
C2A 0.023(2) 0.027(2) 0.0148(19) -0.0012(17) 0.0023(17) 0.0001(18)
C9 0.032(2) 0.041(3) 0.017(2) -0.0080(19) 0.0021(19) -0.012(2)
C12A 0.019(2) 0.029(2) 0.0141(19) -0.0040(18) 0.0002(15) -0.0001(18)
C14A 0.020(2) 0.023(2) 0.020(2) -0.0033(17) 0.0045(17) -0.0011(17)
C23A 0.024(2) 0.060(3) 0.016(2) 0.004(2) -0.0023(18) -0.007(2)
C20A 0.019(2) 0.032(2) 0.0110(18) -0.0026(17) 0.0026(16) -0.0004(17)
C11A 0.022(2) 0.038(3) 0.0148(19) -0.0018(18) 0.0005(17) 0.0068(18)
C25A 0.024(2) 0.032(2) 0.0158(19) -0.0013(18) 0.0054(18) -0.0017(18)
C15A 0.031(2) 0.030(2) 0.016(2) -0.0015(18) -0.0023(18) 0.0007(19)
C22A 0.024(2) 0.045(3) 0.020(2) 0.002(2) 0.0024(18) 0.004(2)
C5A 0.029(2) 0.032(2) 0.0116(18) -0.0026(16) 0.0038(17) 0.0026(18)
C19A 0.0181(19) 0.023(2) 0.020(2) -0.0052(18) 0.0013(16) 0.0038(17)
C3A 0.021(2) 0.029(2) 0.0149(19) -0.0009(17) 0.0019(16) 0.0016(17)
C1A 0.023(2) 0.024(2) 0.0162(19) -0.0043(17) 0.0024(17) 0.0000(17)
C24A 0.031(2) 0.038(3) 0.015(2) -0.0021(19) 0.0012(18) -0.011(2)
C18A 0.028(2) 0.024(2) 0.0163(19) 0.0022(16) 0.0001(17) 0.0014(18)
C10 0.026(2) 0.029(2) 0.0117(18) -0.0026(17) -0.0018(16) -0.0049(18)
C12 0.023(2) 0.020(2) 0.0137(19) 0.0009(16) -0.0026(16) 0.0010(17)
C11 0.032(2) 0.023(2) 0.016(2) -0.0039(17) -0.0036(18) -0.0063(18)
C13 0.026(2) 0.025(2) 0.0152(19) 0.0011(16) -0.0055(17) -0.0014(17)
C10A 0.029(2) 0.030(2) 0.0149(19) -0.0021(18) -0.0010(18) 0.0074(18)
C14 0.018(2) 0.026(2) 0.0172(19) -0.0017(17) -0.0050(16) 0.0024(17)
C15 0.023(2) 0.037(3) 0.019(2) 0.0065(19) 0.0003(17) -0.002(2)
C13A 0.018(2) 0.038(3) 0.018(2) -0.0076(18) 0.0025(17) -0.0014(17)
C16 0.028(2) 0.039(3) 0.023(2) 0.0129(19) -0.0056(19) 0.000(2)
C16A 0.032(2) 0.033(3) 0.020(2) -0.0043(18) -0.0074(19) -0.004(2)
C18 0.025(2) 0.037(3) 0.019(2) 0.0051(19) 0.0000(17) 0.001(2)
C17 0.020(2) 0.035(3) 0.032(2) 0.006(2) -0.0004(18) 0.0054(19)
C17A 0.026(2) 0.028(2) 0.025(2) -0.0037(18) -0.0017(18) -0.0040(17)
C19 0.021(2) 0.024(2) 0.0141(18) -0.0006(16) -0.0036(16) 0.0004(18)
C21A 0.024(2) 0.031(2) 0.0170(19) -0.0006(18) 0.0029(17) 0.0028(18)
C4A 0.023(2) 0.030(2) 0.0147(18) 0.0002(17) 0.0006(15) -0.0024(18)
C9A 0.039(3) 0.035(3) 0.021(2) 0.0006(19) 0.0048(19) 0.013(2)
C6A 0.042(3) 0.031(3) 0.020(2) 0.0029(19) 0.0029(19) -0.004(2)
C7A 0.050(3) 0.031(3) 0.030(2) 0.002(2) 0.010(2) -0.004(2)
C8A 0.059(3) 0.029(3) 0.023(2) 0.0026(19) 0.011(2) 0.010(2)
C20 0.023(2) 0.021(2) 0.0174(19) -0.0013(16) -0.0029(16) 0.0008(17)
C21 0.027(2) 0.027(2) 0.019(2) -0.0021(18) -0.0015(17) -0.0038(19)
C22 0.039(3) 0.026(2) 0.020(2) -0.0025(18) 0.003(2) -0.009(2)
C23 0.045(3) 0.029(3) 0.020(2) 0.0024(19) -0.001(2) 0.002(2)
C24 0.029(2) 0.029(2) 0.018(2) -0.0022(19) -0.0024(18) 0.0025(18)
C25 0.026(2) 0.021(2) 0.0143(19) -0.0007(17) -0.0025(17) -0.0015(17)

loop_
_atom_type_symbol
_atom_type_description
_atom_type_scat_dispersion_real
_atom_type_scat_dispersion_imag
_atom_type_scat_source
C C 0.0033 0.0016 'International Tables Vol C Tables 4.2.6.8 and 6.1.1.4'
H H 0.0000 0.0000 'International Tables Vol C Tables 4.2.6.8 and 6.1.1.4'
O O 0.0106 0.0060 'International Tables Vol C Tables 4.2.6.8 and 6.1.1.4'

loop_
_geom_angle_atom_site_label_1
_geom_angle_atom_site_label_2
_geom_angle_atom_site_label_3
_geom_angle
_geom_angle_site_symmetry_1
_geom_angle_site_symmetry_3
_geom_angle_publ_flag
C25A O4A C1A 116.3(3) . . ?
C2 C1 C13 104.4(3) . . ?
O3 C1 C2 108.8(3) . . ?
O3 C1 O4 113.7(3) . . ?
O3 C1 C13 111.8(3) . . ?
O4 C1 C2 111.9(3) . . ?
O4 C1 C13 105.9(3) . . ?
C1A O3A C14A 115.7(3) . . ?
O1 C2 C1 124.1(4) . . ?
O1 C2 C3 127.9(4) . . ?
C3 C2 C1 108.0(3) . . ?
C1 O3 C14 115.8(3) . . ?
C4 C3 C2 128.7(4) . . ?
C4 C3 C12 121.4(4) . . ?
C12 C3 C2 109.8(4) . . ?
C3 C4 H4 120.5 . . ?
C3 C4 C5 118.9(4) . . ?
C5 C4 H4 120.5 . . ?
C25 O4 C1 116.1(3) . . ?
C4 C5 C6 120.9(4) . . ?
C4 C5 C10 119.9(4) . . ?
C10 C5 C6 119.1(4) . . ?
C5 C6 H6 120.1 . . ?
C7 C6 C5 119.9(5) . . ?
C7 C6 H6 120.1 . . ?
C6 C7 H7 119.1 . . ?
C6 C7 C8 121.7(5) . . ?
C8 C7 H7 119.1 . . ?
C7 C8 H8 119.9 . . ?
C9 C8 C7 120.2(4) . . ?
C9 C8 H8 119.9 . . ?
O1A C2A C3A 128.5(4) . . ?
O1A C2A C1A 124.3(4) . . ?
C3A C2A C1A 107.2(3) . . ?
C8 C9 H9 119.9 . . ?
C8 C9 C10 120.2(4) . . ?
C10 C9 H9 119.9 . . ?
C11A C12A C3A 121.0(4) . . ?
C11A C12A C13A 128.7(4) . . ?
C3A C12A C13A 110.2(4) . . ?
C15A C14A O3A 118.3(4) . . ?
C19A C14A O3A 118.7(3) . . ?
C19A C14A C15A 122.7(4) . . ?
C22A C23A H23A 120.0 . . ?
C22A C23A C24A 120.1(4) . . ?
C24A C23A H23A 120.0 . . ?
C25A C20A C19A 119.9(4) . . ?
C25A C20A C21A 117.1(4) . . ?
C21A C20A C19A 123.0(4) . . ?
C12A C11A H11A 120.6 . . ?
C12A C11A C10A 118.8(4) . . ?
C10A C11A H11A 120.6 . . ?
C20A C25A O4A 118.0(4) . . ?
C24A C25A O4A 119.3(4) . . ?
C24A C25A C20A 122.6(4) . . ?
C14A C15A H15A 120.5 . . ?
C14A C15A C16A 119.0(4) . . ?
C16A C15A H15A 120.5 . . ?
C23A C22A H22A 120.0 . . ?
C23A C22A C21A 120.0(4) . . ?
C21A C22A H22A 120.0 . . ?
C4A C5A C10A 119.0(4) . . ?
C6A C5A C10A 119.6(4) . . ?
C6A C5A C4A 121.3(4) . . ?
C14A C19A C20A 120.4(4) . . ?
C14A C19A C18A 117.8(4) . . ?
C18A C19A C20A 121.8(4) . . ?
C12A C3A C2A 110.1(4) . . ?
C4A C3A C2A 128.3(4) . . ?
C4A C3A C12A 121.6(4) . . ?
O4A C1A C2A 110.4(3) . . ?
O4A C1A C13A 106.3(3) . . ?
O3A C1A O4A 113.8(3) . . ?
O3A C1A C2A 109.1(3) . . ?
O3A C1A C13A 112.5(3) . . ?
C13A C1A C2A 104.3(3) . . ?
C23A C24A H24A 120.6 . . ?
C25A C24A C23A 118.8(4) . . ?
C25A C24A H24A 120.6 . . ?
C19A C18A H18A 119.8 . . ?
C17A C18A C19A 120.4(4) . . ?
C17A C18A H18A 119.8 . . ?
C9 C10 C5 118.7(4) . . ?
C11 C10 C5 119.8(4) . . ?
C11 C10 C9 121.4(4) . . ?
C3 C12 C13 110.5(4) . . ?
C11 C12 C3 120.8(4) . . ?
C11 C12 C13 128.7(4) . . ?
C10 C11 H11 120.5 . . ?
C12 C11 C10 119.0(4) . . ?
C12 C11 H11 120.5 . . ?
O2 C13 C1 124.1(4) . . ?
O2 C13 C12 128.7(4) . . ?
C12 C13 C1 107.2(3) . . ?
C11A C10A C5A 120.1(4) . . ?
C11A C10A C9A 122.3(4) . . ?
C9A C10A C5A 117.5(4) . . ?
C15 C14 O3 118.5(3) . . ?
C15 C14 C19 122.5(4) . . ?
C19 C14 O3 118.8(3) . . ?
C14 C15 H15 120.8 . . ?
C14 C15 C16 118.5(4) . . ?
C16 C15 H15 120.8 . . ?
O2A C13A C12A 127.9(4) . . ?
O2A C13A C1A 124.3(4) . . ?
C12A C13A C1A 107.8(3) . . ?
C15 C16 H16 119.8 . . ?
C15 C16 C17 120.4(4) . . ?
C17 C16 H16 119.8 . . ?
C15A C16A H16A 120.2 . . ?
C17A C16A C15A 119.7(4) . . ?
C17A C16A H16A 120.2 . . ?
C17 C18 H18 119.6 . . ?
C17 C18 C19 120.8(4) . . ?
C19 C18 H18 119.6 . . ?
C16 C17 H17 120.0 . . ?
C18 C17 C16 119.9(4) . . ?
C18 C17 H17 120.0 . . ?
C18A C17A H17A 119.8 . . ?
C16A C17A C18A 120.4(4) . . ?
C16A C17A H17A 119.8 . . ?
C14 C19 C20 119.8(4) . . ?
C18 C19 C14 118.0(4) . . ?
C18 C19 C20 122.2(4) . . ?
C20A C21A H21A 119.2 . . ?
C22A C21A C20A 121.5(4) . . ?
C22A C21A H21A 119.2 . . ?
C5A C4A H4A 120.3 . . ?
C3A C4A C5A 119.4(4) . . ?
C3A C4A H4A 120.3 . . ?
C10A C9A H9A 119.5 . . ?
C8A C9A C10A 120.9(4) . . ?
C8A C9A H9A 119.5 . . ?
C5A C6A H6A 119.6 . . ?
C7A C6A C5A 120.9(4) . . ?
C7A C6A H6A 119.6 . . ?
C6A C7A H7A 120.0 . . ?
C6A C7A C8A 120.0(5) . . ?
C8A C7A H7A 120.0 . . ?
C9A C8A C7A 120.9(4) . . ?
C9A C8A H8A 119.6 . . ?
C7A C8A H8A 119.6 . . ?
C21 C20 C19 122.3(4) . . ?
C25 C20 C19 120.2(4) . . ?
C25 C20 C21 117.5(4) . . ?
C20 C21 H21 119.8 . . ?
C22 C21 C20 120.5(4) . . ?
C22 C21 H21 119.8 . . ?
C21 C22 H22 119.7 . . ?
C21 C22 C23 120.6(4) . . ?
C23 C22 H22 119.7 . . ?
C22 C23 H23 120.0 . . ?
C22 C23 C24 120.0(4) . . ?
C24 C23 H23 120.0 . . ?
C23 C24 H24 120.6 . . ?
C25 C24 C23 118.8(4) . . ?
C25 C24 H24 120.6 . . ?
C20 C25 O4 119.1(3) . . ?
C24 C25 O4 117.8(4) . . ?
C24 C25 C20 122.5(4) . . ?

loop_
_geom_bond_atom_site_label_1
_geom_bond_atom_site_label_2
_geom_bond_distance
_geom_bond_site_symmetry_2
_geom_bond_publ_flag
O4A C25A 1.407(5) . ?
O4A C1A 1.412(5) . ?
O1 C2 1.215(5) . ?
C1 C2 1.534(6) . ?
C1 O3 1.410(4) . ?
C1 O4 1.418(5) . ?
C1 C13 1.556(6) . ?
O3A C14A 1.413(5) . ?
O3A C1A 1.406(5) . ?
O2 C13 1.206(5) . ?
C2 C3 1.484(6) . ?
O3 C14 1.413(5) . ?
C3 C4 1.370(6) . ?
C3 C12 1.417(6) . ?
C4 H4 0.9500 . ?
C4 C5 1.425(6) . ?
O4 C25 1.412(5) . ?
O1A C2A 1.225(5) . ?
C5 C6 1.438(6) . ?
C5 C10 1.429(6) . ?
C6 H6 0.9500 . ?
C6 C7 1.359(7) . ?
C7 H7 0.9500 . ?
C7 C8 1.402(7) . ?
O2A C13A 1.221(5) . ?
C8 H8 0.9500 . ?
C8 C9 1.388(7) . ?
C2A C3A 1.481(6) . ?
C2A C1A 1.555(5) . ?
C9 H9 0.9500 . ?
C9 C10 1.429(6) . ?
C12A C11A 1.373(6) . ?
C12A C3A 1.430(5) . ?
C12A C13A 1.473(6) . ?
C14A C15A 1.387(6) . ?
C14A C19A 1.378(6) . ?
C23A H23A 0.9500 . ?
C23A C22A 1.382(7) . ?
C23A C24A 1.395(7) . ?
C20A C25A 1.393(6) . ?
C20A C19A 1.492(6) . ?
C20A C21A 1.396(6) . ?
C11A H11A 0.9500 . ?
C11A C10A 1.408(6) . ?
C25A C24A 1.385(6) . ?
C15A H15A 0.9500 . ?
C15A C16A 1.393(6) . ?
C22A H22A 0.9500 . ?
C22A C21A 1.387(6) . ?
C5A C10A 1.454(6) . ?
C5A C4A 1.416(6) . ?
C5A C6A 1.405(6) . ?
C19A C18A 1.403(6) . ?
C3A C4A 1.356(6) . ?
C1A C13A 1.548(6) . ?
C24A H24A 0.9500 . ?
C18A H18A 0.9500 . ?
C18A C17A 1.395(6) . ?
C10 C11 1.413(6) . ?
C12 C11 1.391(6) . ?
C12 C13 1.481(6) . ?
C11 H11 0.9500 . ?
C10A C9A 1.425(6) . ?
C14 C15 1.378(6) . ?
C14 C19 1.399(6) . ?
C15 H15 0.9500 . ?
C15 C16 1.397(6) . ?
C16 H16 0.9500 . ?
C16 C17 1.398(6) . ?
C16A H16A 0.9500 . ?
C16A C17A 1.387(6) . ?
C18 H18 0.9500 . ?
C18 C17 1.386(6) . ?
C18 C19 1.396(6) . ?
C17 H17 0.9500 . ?
C17A H17A 0.9500 . ?
C19 C20 1.482(5) . ?
C21A H21A 0.9500 . ?
C4A H4A 0.9500 . ?
C9A H9A 0.9500 . ?
C9A C8A 1.362(7) . ?
C6A H6A 0.9500 . ?
C6A C7A 1.365(6) . ?
C7A H7A 0.9500 . ?
C7A C8A 1.427(7) . ?
C8A H8A 0.9500 . ?
C20 C21 1.409(6) . ?
C20 C25 1.403(6) . ?
C21 H21 0.9500 . ?
C21 C22 1.385(6) . ?
C22 H22 0.9500 . ?
C22 C23 1.391(6) . ?
C23 H23 0.9500 . ?
C23 C24 1.400(6) . ?
C24 H24 0.9500 . ?
C24 C25 1.376(6) . ?

loop_
_twin_individual_id
_twin_individual_mass_fraction_refined
1 0.6519(15)
2 0.3481(15)
